data_2311884
loop_
_publ_author_name
'Moore, John M.'
'Hall, Jasmine M.'
'Dilling, Wendell L.'
'Jensen, Anton W.'
'Squattrito, Philip J.'
'Giolando, Patrick'
'Kirschbaum, Kristin'

_publ_section_title
;
 N-Benzylnicotinamide and N-benzyl-1,4-dihydronicotinamide: useful models
 for NAD<sup>+</sup> and NADH.
;
_journal_coeditor_code SK3659
_journal_issue 'Pt 7'
_journal_name_full 'Acta crystallographica. Section C, Structural chemistry'
_journal_page_first 531
_journal_page_last 535
_journal_paper_doi 10.1107/S2053229617008877
_journal_volume 73
_journal_year 2017
_chemical_formula_iupac 'C13 H13 N2 O +, Br -'
_chemical_formula_moiety 'C13 H13 N2 O +, Br -'
_chemical_formula_sum 'C13 H13 Br N2 O'
_chemical_formula_weight 293.16
_chemical_name_common N-benzylnicotinamide
_chemical_name_systematic
;
3-Aminocarbonyl-1-benzylpyridinium bromide
;
_space_group_crystal_system monoclinic
_space_group_IT_number 14
_space_group_name_Hall '-P 2yn'
_space_group_name_H-M_alt 'P 1 21/n 1'
_atom_sites_solution_hydrogens difmap
_atom_sites_solution_primary direct
_atom_sites_solution_secondary difmap
_audit_creation_method SHELXL-2014/7
_cell_angle_alpha 90
_cell_angle_beta 100.990(3)
_cell_angle_gamma 90
_cell_formula_units_Z 4
_cell_length_a 4.7443(3)
_cell_length_b 39.332(2)
_cell_length_c 6.7618(4)
_cell_measurement_reflns_used 3782
_cell_measurement_temperature 140(2)
_cell_measurement_theta_max 66.7
_cell_measurement_theta_min 2.24
_cell_volume 1238.63(13)
_computing_cell_refinement
;
SAINT (Bruker, 2005)
;
_computing_data_collection
;
APEX2 (Bruker, 2005)
;
_computing_data_reduction
;
SAINT (Bruker, 2005)
;
_computing_molecular_graphics
;
CrystalMaker (Palmer, 2014)
;
_computing_publication_material
;
SHELXL2014 (Sheldrick, 2015b)
;
_computing_structure_refinement
;
SHELXL2014 (Sheldrick, 2015b)
;
_computing_structure_solution
;
SHELXS97 (Sheldrick, 2008)
;
_diffrn_ambient_temperature 140(2)
_diffrn_measured_fraction_theta_full 0.960
_diffrn_measured_fraction_theta_max 0.943
_diffrn_measurement_device_type 'Bruker APEX DUO'
_diffrn_measurement_method 'omega and phi scans'
_diffrn_radiation_type CuK\a
_diffrn_radiation_wavelength 1.54178
_diffrn_reflns_av_R_equivalents 0.0303
_diffrn_reflns_limit_h_max 5
_diffrn_reflns_limit_h_min -5
_diffrn_reflns_limit_k_max 46
_diffrn_reflns_limit_k_min -46
_diffrn_reflns_limit_l_max 7
_diffrn_reflns_limit_l_min -6
_diffrn_reflns_number 6573
_diffrn_reflns_theta_full 66.500
_diffrn_reflns_theta_max 68.283
_diffrn_reflns_theta_min 2.247
_exptl_absorpt_coefficient_mu 4.401
_exptl_absorpt_correction_T_max 0.7531
_exptl_absorpt_correction_T_min 0.5927
_exptl_absorpt_correction_type multi-scan
_exptl_absorpt_process_details
;
(SADABS; Sheldrick, 1996)
;
_exptl_crystal_colour colorless
_exptl_crystal_density_diffrn 1.572
_exptl_crystal_description 'triangular plate'
_exptl_crystal_F_000 592
_exptl_crystal_size_max 0.22
_exptl_crystal_size_mid 0.12
_exptl_crystal_size_min 0.03
_refine_diff_density_max 0.355
_refine_diff_density_min -0.498
_refine_ls_extinction_method none
_refine_ls_goodness_of_fit_ref 1.255
_refine_ls_hydrogen_treatment mixed
_refine_ls_matrix_type full
_refine_ls_number_parameters 204
_refine_ls_number_reflns 2131
_refine_ls_number_restraints 0
_refine_ls_restrained_S_all 1.255
_refine_ls_R_factor_all 0.0386
_refine_ls_R_factor_gt 0.0377
_refine_ls_shift/su_max 0.000
_refine_ls_shift/su_mean 0.000
_refine_ls_structure_factor_coef Fsqd
_refine_ls_weighting_details 'w=1/[\s^2^(Fo^2^)+2.8180P] where P=(Fo^2^+2Fc^2^)/3'
_refine_ls_weighting_scheme calc
_refine_ls_wR_factor_gt 0.0868
_refine_ls_wR_factor_ref 0.0873
_reflns_number_gt 2094
_reflns_number_total 2131
_reflns_threshold_expression 'I > 2\s(I)'
_cod_data_source_file sk3659sup1.cif
_cod_data_source_block BNA
_cod_original_cell_volume 1238.64(13)
_cod_original_sg_symbol_H-M 'P 21/n'
_cod_database_code 2311884
_shelx_space_group_comment
;
The symmetry employed for this shelxl refinement is uniquely defined
by the following loop, which should always be used as a source of
symmetry information in preference to the above space-group names.
They are only intended as comments.
;

loop_
_space_group_symop_operation_xyz
'x, y, z'
'-x+1/2, y+1/2, -z+1/2'
'-x, -y, -z'
'x-1/2, -y-1/2, z-1/2'

loop_
_atom_site_type_symbol
_atom_site_label
_atom_site_fract_x
_atom_site_fract_y
_atom_site_fract_z
_atom_site_U_iso_or_equiv
_atom_site_adp_type
_atom_site_calc_flag
_atom_site_occupancy
Br Br1 0.92360(8) 0.11798(2) 0.08674(6) 0.02633(14) Uani d 1
O O1 0.3053(6) 0.00339(6) 0.2210(4) 0.0330(6) Uani d 1
N N1 0.4460(6) 0.10865(6) 0.5640(4) 0.0181(6) Uani d 1
N N2 0.6147(7) 0.04037(9) 0.1223(5) 0.0306(7) Uani d 1
C C1 0.5786(8) 0.14361(8) 0.5789(6) 0.0230(7) Uani d 1
H H1A 0.671(9) 0.1466(10) 0.462(7) 0.028 Uiso d 1
H H1B 0.736(9) 0.1425(10) 0.694(6) 0.028 Uiso d 1
C C2 0.4891(7) 0.08803(8) 0.4139(5) 0.0191(7) Uani d 1
C C3 0.3832(7) 0.05515(8) 0.4013(5) 0.0220(7) Uani d 1
C C4 0.2245(8) 0.04447(8) 0.5418(6) 0.0234(8) Uani d 1
C C5 0.1789(8) 0.06634(9) 0.6937(6) 0.0258(8) Uani d 1
C C6 0.2949(7) 0.09852(8) 0.7028(5) 0.0213(7) Uani d 1
C C7 0.3656(7) 0.17122(8) 0.5994(5) 0.0213(7) Uani d 1
C C8 0.2115(9) 0.18709(9) 0.4293(7) 0.0290(8) Uani d 1
C C9 0.0158(9) 0.21245(10) 0.4488(7) 0.0370(10) Uani d 1
C C10 -0.0290(9) 0.22193(9) 0.6364(8) 0.0387(11) Uani d 1
C C11 0.1230(9) 0.20634(9) 0.8055(7) 0.0347(10) Uani d 1
C C12 0.3247(8) 0.18127(8) 0.7893(6) 0.0268(8) Uani d 1
C C13 0.4302(8) 0.03091(8) 0.2379(6) 0.0257(8) Uani d 1
H H1N 0.691(9) 0.0595(11) 0.122(6) 0.023(10) Uiso d 1
H H2N 0.654(9) 0.0263(11) 0.035(7) 0.026(11) Uiso d 1
H H2 0.597(8) 0.0974(9) 0.329(6) 0.013(9) Uiso d 1
H H4 0.144(9) 0.0216(10) 0.534(6) 0.030(11) Uiso d 1
H H5 0.066(8) 0.0582(9) 0.788(6) 0.016(9) Uiso d 1
H H6 0.275(10) 0.1149(11) 0.818(7) 0.038(12) Uiso d 1
H H8 0.238(9) 0.1808(10) 0.309(7) 0.029(11) Uiso d 1
H H9 -0.081(10) 0.2234(11) 0.329(7) 0.034(11) Uiso d 1
H H10 -0.164(10) 0.2391(11) 0.639(7) 0.042(13) Uiso d 1
H H11 0.098(9) 0.2121(10) 0.931(7) 0.033(12) Uiso d 1
H H12 0.443(10) 0.1713(11) 0.913(7) 0.041(12) Uiso d 1

loop_
_atom_site_aniso_label
_atom_site_aniso_U_11
_atom_site_aniso_U_22
_atom_site_aniso_U_33
_atom_site_aniso_U_12
_atom_site_aniso_U_13
_atom_site_aniso_U_23
Br1 0.0270(2) 0.0300(2) 0.0230(2) -0.00053(14) 0.00731(15) 0.00040(14)
O1 0.0408(16) 0.0213(12) 0.0385(17) -0.0028(11) 0.0118(13) -0.0089(11)
N1 0.0183(14) 0.0174(13) 0.0190(16) -0.0001(10) 0.0045(11) -0.0003(10)
N2 0.0367(19) 0.0230(16) 0.033(2) -0.0010(14) 0.0090(15) -0.0098(14)
C1 0.0221(17) 0.0169(16) 0.032(2) -0.0041(13) 0.0107(16) -0.0028(14)
C2 0.0209(17) 0.0206(16) 0.0152(18) 0.0028(13) 0.0024(14) 0.0003(13)
C3 0.0209(17) 0.0200(16) 0.023(2) 0.0035(13) 0.0002(14) -0.0012(13)
C4 0.0252(18) 0.0185(16) 0.025(2) -0.0020(13) 0.0010(15) 0.0000(13)
C5 0.0266(19) 0.0232(17) 0.028(2) -0.0030(14) 0.0059(16) 0.0026(14)
C6 0.0188(17) 0.0227(16) 0.024(2) 0.0012(13) 0.0086(14) -0.0009(14)
C7 0.0207(17) 0.0152(15) 0.028(2) -0.0053(12) 0.0059(15) -0.0028(13)
C8 0.035(2) 0.0235(18) 0.029(2) -0.0034(15) 0.0063(17) 0.0013(15)
C9 0.035(2) 0.0263(19) 0.047(3) 0.0028(16) 0.001(2) 0.0090(18)
C10 0.035(2) 0.0198(18) 0.063(3) 0.0044(16) 0.015(2) -0.0012(18)
C11 0.045(2) 0.0232(18) 0.042(3) -0.0051(16) 0.023(2) -0.0116(17)
C12 0.031(2) 0.0176(16) 0.031(2) -0.0040(14) 0.0060(17) -0.0044(14)
C13 0.0287(19) 0.0200(17) 0.027(2) 0.0056(14) 0.0017(16) -0.0027(14)

loop_
_atom_type_symbol
_atom_type_description
_atom_type_scat_dispersion_real
_atom_type_scat_dispersion_imag
_atom_type_scat_source
C C 0.0181 0.0091 'International Tables Vol C Tables 4.2.6.8 and 6.1.1.4'
H H 0.0000 0.0000 'International Tables Vol C Tables 4.2.6.8 and 6.1.1.4'
N N 0.0311 0.0180 'International Tables Vol C Tables 4.2.6.8 and 6.1.1.4'
O O 0.0492 0.0322 'International Tables Vol C Tables 4.2.6.8 and 6.1.1.4'
Br Br -0.6763 1.2805 'International Tables Vol C Tables 4.2.6.8 and 6.1.1.4'

loop_
_geom_angle_atom_site_label_1
_geom_angle_atom_site_label_2
_geom_angle_atom_site_label_3
_geom_angle
_geom_angle_publ_flag
C2 N1 C6 121.7(3) yes
C2 N1 C1 118.6(3) yes
C6 N1 C1 119.6(3) yes
C13 N2 H1N 126(3) ?
C13 N2 H2N 119(3) ?
H1N N2 H2N 115(4) ?
N1 C1 C7 112.6(3) ?
N1 C1 H1A 108(2) ?
C7 C1 H1A 113(2) ?
N1 C1 H1B 105(2) ?
C7 C1 H1B 113(2) ?
H1A C1 H1B 105(3) ?
N1 C2 C3 120.3(3) yes
N1 C2 H2 114(2) ?
C3 C2 H2 125(2) ?
C2 C3 C4 118.6(3) yes
C2 C3 C13 122.2(3) ?
C4 C3 C13 119.1(3) ?
C3 C4 C5 120.1(3) yes
C3 C4 H4 120(2) ?
C5 C4 H4 120(2) ?
C6 C5 C4 119.0(4) yes
C6 C5 H5 123(2) ?
C4 C5 H5 118(2) ?
N1 C6 C5 120.2(3) yes
N1 C6 H6 119(2) ?
C5 C6 H6 121(2) ?
C8 C7 C12 119.5(3) ?
C8 C7 C1 120.3(3) ?
C12 C7 C1 120.2(3) ?
C9 C8 C7 120.1(4) ?
C9 C8 H8 120(3) ?
C7 C8 H8 120(3) ?
C10 C9 C8 120.4(4) ?
C10 C9 H9 122(3) ?
C8 C9 H9 118(3) ?
C11 C10 C9 119.8(4) ?
C11 C10 H10 124(3) ?
C9 C10 H10 116(3) ?
C10 C11 C12 120.6(4) ?
C10 C11 H11 122(3) ?
C12 C11 H11 118(3) ?
C7 C12 C11 119.5(4) ?
C7 C12 H12 121(3) ?
C11 C12 H12 120(3) ?
O1 C13 N2 123.4(3) ?
O1 C13 C3 119.3(3) ?
N2 C13 C3 117.3(3) ?

loop_
_geom_bond_atom_site_label_1
_geom_bond_atom_site_label_2
_geom_bond_distance
_geom_bond_publ_flag
O1 C13 1.229(4) yes
N1 C2 1.345(4) yes
N1 C6 1.346(4) yes
N1 C1 1.507(4) yes
N2 C13 1.333(5) yes
N2 H1N 0.83(4) ?
N2 H2N 0.86(4) ?
C1 C7 1.508(5) yes
C1 H1A 0.98(4) ?
C1 H1B 0.97(4) ?
C2 C3 1.384(5) yes
C2 H2 0.91(4) ?
C3 C4 1.385(5) yes
C3 C13 1.508(5) yes
C4 C5 1.388(5) yes
C4 H4 0.98(4) ?
C5 C6 1.377(5) yes
C5 H5 0.96(4) ?
C6 H6 1.03(4) ?
C7 C8 1.388(5) ?
C7 C12 1.392(5) ?
C8 C9 1.386(6) ?
C8 H8 0.88(4) ?
C9 C10 1.377(7) ?
C9 H9 0.96(4) ?
C10 C11 1.375(6) ?
C10 H10 0.93(5) ?
C11 C12 1.393(5) ?
C11 H11 0.91(4) ?
C12 H12 1.00(5) ?

loop_
_geom_hbond_atom_site_label_D
_geom_hbond_atom_site_label_H
_geom_hbond_atom_site_label_A
_geom_hbond_site_symmetry_A
_geom_hbond_distance_DH
_geom_hbond_distance_HA
_geom_hbond_distance_DA
_geom_hbond_angle_DHA
_geom_hbond_publ_flag
C2 H2 Br1 . 0.91(4) 2.59(4) 3.503(4) 174(3) yes
N2 H1N Br1 . 0.83(4) 2.58(4) 3.414(4) 175(4) yes
C1 H1B Br1 1_556 0.97(4) 2.81(4) 3.653(4) 146(3) yes
N2 H2N O1 3_655 0.86(4) 2.12(5) 2.972(4) 169(4) yes
C6 H6 Br1 1_456 1.03(4) 2.69(5) 3.489(4) 134(3) yes

loop_
_geom_torsion_atom_site_label_1
_geom_torsion_atom_site_label_2
_geom_torsion_atom_site_label_3
_geom_torsion_atom_site_label_4
_geom_torsion
C2 N1 C1 C7 130.0(3)
C6 N1 C1 C7 -51.8(4)
C6 N1 C2 C3 -1.5(5)
C1 N1 C2 C3 176.7(3)
N1 C2 C3 C4 2.2(5)
N1 C2 C3 C13 -179.0(3)
C2 C3 C4 C5 -1.3(5)
C13 C3 C4 C5 179.9(3)
C3 C4 C5 C6 -0.4(5)
C2 N1 C6 C5 -0.2(5)
C1 N1 C6 C5 -178.4(3)
C4 C5 C6 N1 1.1(5)
N1 C1 C7 C8 -91.0(4)
N1 C1 C7 C12 89.8(4)
C12 C7 C8 C9 -0.8(5)
C1 C7 C8 C9 180.0(3)
C7 C8 C9 C10 -0.5(6)
C8 C9 C10 C11 0.6(6)
C9 C10 C11 C12 0.7(6)
C8 C7 C12 C11 2.0(5)
C1 C7 C12 C11 -178.7(3)
C10 C11 C12 C7 -2.0(6)
C2 C3 C13 O1 -172.1(3)
C4 C3 C13 O1 6.7(5)
C2 C3 C13 N2 9.9(5)
C4 C3 C13 N2 -171.3(3)
